data_4122299
loop_
_publ_author_name
'Zhao, Yanchuan'
'Markopoulos, Georgios'
'Swager, Timothy M.'

_publ_section_title
;
 (19)F NMR fingerprints: identification of neutral organic compounds in a
 molecular container.
;
_journal_issue 30
_journal_name_full 'Journal of the American Chemical Society'
_journal_page_first 10683
_journal_page_last 10690
_journal_paper_doi 10.1021/ja504110f
_journal_volume 136
_journal_year 2014
_chemical_formula_sum 'C53 H40 F6 N2 O6 W'
_chemical_formula_weight 1098.72
_chemical_name_systematic
; 
 ? 
;
_space_group_crystal_system monoclinic
_space_group_IT_number 15
_space_group_name_Hall '-C 2yc'
_space_group_name_H-M_alt 'C 1 2/c 1'
_symmetry_space_group_name_Hall '-C 2yc'
_symmetry_space_group_name_H-M 'C 1 2/c 1'
_atom_sites_solution_hydrogens geom
_atom_sites_solution_primary direct
_atom_sites_solution_secondary difmap
_audit_creation_method SHELXL-2012
_cell_angle_alpha 90
_cell_angle_beta 120.7920(10)
_cell_angle_gamma 90
_cell_formula_units_Z 4
_cell_length_a 21.0206(5)
_cell_length_b 16.0491(4)
_cell_length_c 14.6836(4)
_cell_measurement_reflns_used 9681
_cell_measurement_temperature 100(2)
_cell_measurement_theta_max 33.28
_cell_measurement_theta_min 2.71
_cell_volume 4255.37(19)
_computing_cell_refinement 'SAINT 7.46A (Bruker-AXS, 2011)'
_computing_data_collection 'APEX2 v2011.4.0 (Bruker-AXS, 2011)'
_computing_data_reduction 'SAINT 7.46A (Bruker-AXS, 2011)'
_computing_molecular_graphics 'Bruker SHELXTL'
_computing_publication_material 'Bruker SHELXTL'
_computing_structure_refinement 'SHELXL-2012 (Sheldrick, 2012)'
_computing_structure_solution 'SHELXS-97 (Sheldrick, 2008)'
_diffrn_ambient_temperature 100(2)
_diffrn_detector_area_resol_mean 8.3
_diffrn_measured_fraction_theta_full 1.000
_diffrn_measured_fraction_theta_max 1.000
_diffrn_measurement_device_type 'Bruker Smart APEX2 CCD'
_diffrn_measurement_method '\f and \w scans'
_diffrn_radiation_type MoK\a
_diffrn_radiation_wavelength 0.71073
_diffrn_reflns_av_R_equivalents 0.0313
_diffrn_reflns_av_unetI/netI 0.0083
_diffrn_reflns_Laue_measured_fraction_full 1.000
_diffrn_reflns_Laue_measured_fraction_max 1.000
_diffrn_reflns_limit_h_max 31
_diffrn_reflns_limit_h_min -31
_diffrn_reflns_limit_k_max 24
_diffrn_reflns_limit_k_min -23
_diffrn_reflns_limit_l_max 22
_diffrn_reflns_limit_l_min -22
_diffrn_reflns_number 240360
_diffrn_reflns_point_group_measured_fraction_full 1.000
_diffrn_reflns_point_group_measured_fraction_max 1.000
_diffrn_reflns_theta_full 25.242
_diffrn_reflns_theta_max 32.576
_diffrn_reflns_theta_min 1.698
_diffrn_source 'I\mS micro-focus sealed tube, multilayer optics'
_exptl_absorpt_coefficient_mu 2.799
_exptl_absorpt_correction_T_max 0.7465
_exptl_absorpt_correction_T_min 0.6600
_exptl_absorpt_correction_type multi-scan
_exptl_absorpt_process_details 'SADABS (Sheldrick, 2009)'
_exptl_crystal_colour yellow
_exptl_crystal_density_diffrn 1.715
_exptl_crystal_density_method 'not measured'
_exptl_crystal_description block
_exptl_crystal_F_000 2192
_exptl_crystal_size_max 0.235
_exptl_crystal_size_mid 0.165
_exptl_crystal_size_min 0.125
_refine_diff_density_max 0.999
_refine_diff_density_min -0.551
_refine_diff_density_rms 0.068
_refine_ls_extinction_method none
_refine_ls_goodness_of_fit_ref 1.085
_refine_ls_hydrogen_treatment constr
_refine_ls_matrix_type full
_refine_ls_number_parameters 317
_refine_ls_number_reflns 7749
_refine_ls_number_restraints 27
_refine_ls_restrained_S_all 1.083
_refine_ls_R_factor_all 0.0147
_refine_ls_R_factor_gt 0.0142
_refine_ls_shift/su_max 0.004
_refine_ls_shift/su_mean 0.000
_refine_ls_structure_factor_coef Fsqd
_refine_ls_weighting_details
; 
 w=1/[\s^2^(Fo^2^)+(0.0193P)^2^+5.2359P] 
 where P=(Fo^2^+2Fc^2^)/3 
;
_refine_ls_weighting_scheme calc
_refine_ls_wR_factor_gt 0.0380
_refine_ls_wR_factor_ref 0.0382
_reflns_Friedel_coverage 0.000
_reflns_number_gt 7564
_reflns_number_total 7749
_reflns_threshold_expression 'I > 2\s(I)'
_cod_data_source_file ja504110f_si_002.cif
_cod_data_source_block x14010
_cod_depositor_comments 'Adding full bibliography for 4122297--4122300.cif.'
_cod_database_code 4122299
_shelx_space_group_comment
; 
The symmetry employed for this shelxl refinement is uniquely defined 
by the following loop, which should always be used as a source of 
symmetry information in preference to the above space-group names. 
They are only intended as comments. 
;
_shelx_estimated_absorpt_t_min 0.559
_shelx_estimated_absorpt_t_max 0.721
_shelxl_version_number 2012-9

loop_
_space_group_symop_operation_xyz
'x, y, z'
'-x, y, -z+1/2'
'x+1/2, y+1/2, z'
'-x+1/2, y+1/2, -z+1/2'
'-x, -y, -z'
'x, -y, z-1/2'
'-x+1/2, -y+1/2, -z'
'x+1/2, -y+1/2, z-1/2'

loop_
_atom_site_label
_atom_site_type_symbol
_atom_site_fract_x
_atom_site_fract_y
_atom_site_fract_z
_atom_site_U_iso_or_equiv
_atom_site_adp_type
_atom_site_occupancy
_atom_site_site_symmetry_order
_atom_site_calc_flag
_atom_site_refinement_flags_posn
_atom_site_refinement_flags_adp
_atom_site_refinement_flags_occupancy
_atom_site_disorder_assembly
_atom_site_disorder_group
W1 W 1.0000 0.82508(2) 0.7500 0.01034(2) Uani 1 2 d S TU P . .
N2 N 1.0000 0.68115(8) 0.7500 0.0126(2) Uani 1 2 d S TU P A .
C47 C 1.0000 0.61059(10) 0.7500 0.0152(3) Uani 1 2 d S TU P . .
C48 C 0.9970(18) 0.52019(16) 0.750(2) 0.0386(16) Uani 0.5 1 d . U P A -1
H48A H 0.9513 0.5011 0.6875 0.058 Uiso 0.5 1 calc R U P A -1
H48B H 0.9978 0.5013 0.8143 0.058 Uiso 0.5 1 calc R U P A -1
H48C H 1.0398 0.4973 0.7493 0.058 Uiso 0.5 1 calc R U P A -1
O1 O 0.90142(4) 0.80744(5) 0.62925(6) 0.01293(13) Uani 1 1 d . . . . .
O2 O 1.04069(4) 0.80852(5) 0.65789(6) 0.01297(13) Uani 1 1 d . . . . .
C11 C 0.86388(5) 0.73644(6) 0.58107(8) 0.01155(16) Uani 1 1 d . . . . .
C12 C 0.82055(5) 0.69732(7) 0.61631(8) 0.01172(16) Uani 1 1 d . . . . .
C13 C 0.78139(6) 0.62568(7) 0.56394(8) 0.01276(17) Uani 1 1 d . . . . .
H13 H 0.7517 0.5988 0.5868 0.015 Uiso 1 1 calc R U . . .
C14 C 0.78488(6) 0.59259(7) 0.47844(8) 0.01245(17) Uani 1 1 d . . . . .
C15 C 0.82890(6) 0.63264(7) 0.44608(8) 0.01299(17) Uani 1 1 d . . . . .
H15 H 0.8314 0.6107 0.3879 0.016 Uiso 1 1 calc R U . . .
C16 C 0.86938(5) 0.70403(7) 0.49677(8) 0.01205(17) Uani 1 1 d . . . . .
C17 C 0.92200(6) 0.74144(7) 0.46594(8) 0.01349(17) Uani 1 1 d . . . . .
H17A H 0.9266 0.8021 0.4803 0.016 Uiso 1 1 calc R U . . .
H17B H 0.9016 0.7334 0.3890 0.016 Uiso 1 1 calc R U . . .
C21 C 1.05408(6) 0.73566(7) 0.62301(8) 0.01167(16) Uani 1 1 d . . . . .
C22 C 0.99800(6) 0.70115(7) 0.52749(8) 0.01229(17) Uani 1 1 d . . . . .
C23 C 1.01195(6) 0.62564(7) 0.49375(8) 0.01481(18) Uani 1 1 d . . . . .
H23 H 0.9744 0.6013 0.4295 0.018 Uiso 1 1 calc R U . . .
C24 C 1.07986(6) 0.58545(7) 0.55256(9) 0.01630(19) Uani 1 1 d . . . . .
H24 H 1.0887 0.5343 0.5284 0.020 Uiso 1 1 calc R U . . .
C25 C 1.13467(6) 0.62069(7) 0.64703(9) 0.01444(18) Uani 1 1 d . . . . .
H25 H 1.1810 0.5931 0.6871 0.017 Uiso 1 1 calc R U . . .
C26 C 1.12293(6) 0.69578(7) 0.68407(8) 0.01219(16) Uani 1 1 d . . . . .
C27 C 1.18242(6) 0.73124(7) 0.78947(8) 0.01290(17) Uani 1 1 d . . . . .
H27A H 1.1771 0.7926 0.7877 0.015 Uiso 1 1 calc R U . . .
H27B H 1.2316 0.7186 0.7991 0.015 Uiso 1 1 calc R U . . .
C31 C 0.74420(6) 0.51623(7) 0.42043(8) 0.01260(17) Uani 1 1 d . . . . .
C32 C 0.69357(6) 0.51799(7) 0.31116(9) 0.01571(18) Uani 1 1 d . . . . .
H32 H 0.6823 0.5697 0.2747 0.019 Uiso 1 1 calc R U . . .
C33 C 0.65932(6) 0.44597(8) 0.25464(9) 0.01662(19) Uani 1 1 d . . . . .
H33 H 0.6250 0.4490 0.1806 0.020 Uiso 1 1 calc R U . . .
C34 C 0.67519(7) 0.36994(8) 0.30611(9) 0.0182(2) Uani 1 1 d . . . . .
H34 H 0.6514 0.3208 0.2676 0.022 Uiso 1 1 calc R U . . .
C35 C 0.72612(7) 0.36562(8) 0.41442(10) 0.0196(2) Uani 1 1 d . . . . .
H35 H 0.7383 0.3136 0.4503 0.023 Uiso 1 1 calc R U . . .
C36 C 0.75876(6) 0.43836(7) 0.46901(8) 0.01520(18) Uani 1 1 d . . . . .
O3 O 0.81612(5) 0.43434(6) 0.57724(7) 0.01904(16) Uani 1 1 d . . . . .
C37 C 0.79814(8) 0.40890(9) 0.64749(10) 0.0219(2) Uani 1 1 d . . . . .
F1 F 0.73809(6) 0.44622(7) 0.63632(8) 0.0356(2) Uani 1 1 d . . . . .
F2 F 0.85435(5) 0.42735(7) 0.74341(6) 0.0333(2) Uani 1 1 d . . . . .
F3 F 0.78643(9) 0.32771(6) 0.64623(9) 0.0454(3) Uani 1 1 d . . . . .
N1 N 1.0000 0.93364(8) 0.7500 0.0129(2) Uani 1 2 d S T P . .
C41 C 1.0000 1.01953(9) 0.7500 0.0124(2) Uani 1 2 d S T P . .
C42 C 1.03110(6) 1.06214(7) 0.84726(9) 0.01471(18) Uani 1 1 d . . . . .
C43 C 1.02963(7) 1.14876(8) 0.84498(10) 0.0193(2) Uani 1 1 d . . . . .
H43 H 1.0493 1.1786 0.9098 0.023 Uiso 1 1 calc R U . . .
C44 C 1.0000 1.19292(11) 0.7500 0.0214(3) Uani 1 2 d S T P . .
C45 C 1.06541(7) 1.01412(8) 0.94939(9) 0.0204(2) Uani 1 1 d . . . . .
H45A H 1.1098 0.9853 0.9601 0.031 Uiso 1 1 calc R U . . .
H45B H 1.0298 0.9731 0.9463 0.031 Uiso 1 1 calc R U . . .
H45C H 1.0790 1.0526 1.0084 0.031 Uiso 1 1 calc R U . . .
C46 C 1.0000 1.28674(12) 0.7500 0.0346(5) Uani 1 2 d S T P . .
H46A H 1.0465 1.3071 0.7577 0.052 Uiso 0.5 1 calc R U P B -1
H46B H 0.9953 1.3071 0.8092 0.052 Uiso 0.5 1 calc R U P B -1
H46C H 0.9582 1.3071 0.6831 0.052 Uiso 0.5 1 calc R U P B -1

loop_
_atom_site_aniso_label
_atom_site_aniso_U_11
_atom_site_aniso_U_22
_atom_site_aniso_U_33
_atom_site_aniso_U_23
_atom_site_aniso_U_13
_atom_site_aniso_U_12
W1 0.00976(3) 0.00615(3) 0.01135(3) 0.000 0.00269(2) 0.000
N2 0.0115(5) 0.0121(6) 0.0118(5) 0.000 0.0042(4) 0.000
C47 0.0137(6) 0.0143(7) 0.0165(6) 0.000 0.0071(5) 0.000
C48 0.039(4) 0.0107(8) 0.0668(18) 0.005(4) 0.0277(17) 0.001(3)
O1 0.0116(3) 0.0093(3) 0.0133(3) -0.0006(3) 0.0030(3) -0.0008(3)
O2 0.0132(3) 0.0094(3) 0.0136(3) 0.0001(3) 0.0049(3) 0.0000(3)
C11 0.0096(4) 0.0093(4) 0.0109(4) 0.0004(3) 0.0018(3) 0.0005(3)
C12 0.0099(4) 0.0104(4) 0.0111(4) 0.0002(3) 0.0027(3) 0.0011(3)
C13 0.0112(4) 0.0119(4) 0.0127(4) -0.0006(3) 0.0042(3) -0.0006(3)
C14 0.0114(4) 0.0106(4) 0.0115(4) -0.0006(3) 0.0031(3) -0.0003(3)
C15 0.0118(4) 0.0125(4) 0.0110(4) -0.0005(3) 0.0032(3) -0.0001(3)
C16 0.0103(4) 0.0117(4) 0.0105(4) 0.0014(3) 0.0027(3) 0.0003(3)
C17 0.0128(4) 0.0140(5) 0.0109(4) 0.0025(3) 0.0040(3) -0.0002(3)
C21 0.0122(4) 0.0103(4) 0.0117(4) 0.0011(3) 0.0054(3) -0.0005(3)
C22 0.0121(4) 0.0127(4) 0.0111(4) 0.0012(3) 0.0052(3) -0.0008(3)
C23 0.0151(4) 0.0160(5) 0.0128(4) -0.0017(3) 0.0068(4) -0.0018(4)
C24 0.0171(5) 0.0151(5) 0.0168(5) -0.0023(4) 0.0087(4) 0.0007(4)
C25 0.0135(4) 0.0149(5) 0.0149(4) 0.0005(3) 0.0073(4) 0.0013(3)
C26 0.0115(4) 0.0123(4) 0.0121(4) 0.0013(3) 0.0055(3) -0.0008(3)
C27 0.0107(4) 0.0127(4) 0.0128(4) 0.0011(3) 0.0042(3) -0.0013(3)
C31 0.0118(4) 0.0120(4) 0.0125(4) -0.0018(3) 0.0052(3) -0.0011(3)
C32 0.0151(4) 0.0139(5) 0.0130(4) -0.0009(3) 0.0035(4) -0.0003(4)
C33 0.0144(4) 0.0178(5) 0.0141(4) -0.0037(4) 0.0047(4) -0.0023(4)
C34 0.0206(5) 0.0162(5) 0.0179(5) -0.0056(4) 0.0099(4) -0.0063(4)
C35 0.0268(5) 0.0137(5) 0.0172(5) -0.0017(4) 0.0106(4) -0.0041(4)
C36 0.0174(4) 0.0145(5) 0.0119(4) -0.0010(3) 0.0063(4) -0.0017(4)
O3 0.0209(4) 0.0200(4) 0.0130(3) 0.0012(3) 0.0064(3) -0.0008(3)
C37 0.0271(6) 0.0203(6) 0.0156(5) 0.0025(4) 0.0091(4) -0.0010(4)
F1 0.0331(5) 0.0514(6) 0.0293(4) 0.0084(4) 0.0209(4) 0.0098(4)
F2 0.0321(4) 0.0482(6) 0.0124(3) 0.0043(3) 0.0060(3) -0.0033(4)
F3 0.0878(10) 0.0182(5) 0.0354(5) 0.0015(4) 0.0354(6) -0.0104(5)
N1 0.0122(5) 0.0085(5) 0.0154(5) 0.000 0.0052(4) 0.000
C41 0.0122(5) 0.0079(6) 0.0175(6) 0.000 0.0080(5) 0.000
C42 0.0158(4) 0.0119(5) 0.0184(5) -0.0023(4) 0.0101(4) -0.0024(3)
C43 0.0259(5) 0.0120(5) 0.0269(5) -0.0057(4) 0.0185(5) -0.0043(4)
C44 0.0319(9) 0.0089(6) 0.0352(9) 0.000 0.0256(8) 0.000
C45 0.0220(5) 0.0208(6) 0.0167(5) -0.0004(4) 0.0085(4) -0.0017(4)
C46 0.0613(15) 0.0087(8) 0.0523(13) 0.000 0.0423(13) 0.000

loop_
_atom_type_symbol
_atom_type_description
_atom_type_scat_dispersion_real
_atom_type_scat_dispersion_imag
_atom_type_scat_source
C C 0.0033 0.0016 'International Tables Vol C Tables 4.2.6.8 and 6.1.1.4'
H H 0.0000 0.0000 'International Tables Vol C Tables 4.2.6.8 and 6.1.1.4'
N N 0.0061 0.0033 'International Tables Vol C Tables 4.2.6.8 and 6.1.1.4'
O O 0.0106 0.0060 'International Tables Vol C Tables 4.2.6.8 and 6.1.1.4'
F F 0.0171 0.0103 'International Tables Vol C Tables 4.2.6.8 and 6.1.1.4'
W W -0.8490 6.8722 'International Tables Vol C Tables 4.2.6.8 and 6.1.1.4'

loop_
_geom_angle_atom_site_label_1
_geom_angle_atom_site_label_2
_geom_angle_atom_site_label_3
_geom_angle
_geom_angle_site_symmetry_1
_geom_angle_site_symmetry_3
N1 W1 O1 98.40(2) . 2_756
N1 W1 O1 98.40(2) . .
O1 W1 O1 163.20(5) 2_756 .
N1 W1 O2 97.82(2) . 2_756
O1 W1 O2 89.36(3) 2_756 2_756
O1 W1 O2 88.37(3) . 2_756
N1 W1 O2 97.82(2) . .
O1 W1 O2 88.37(3) 2_756 .
O1 W1 O2 89.36(3) . .
O2 W1 O2 164.36(5) 2_756 .
N1 W1 N2 180.0 . .
O1 W1 N2 81.60(2) 2_756 .
O1 W1 N2 81.60(2) . .
O2 W1 N2 82.18(2) 2_756 .
O2 W1 N2 82.18(2) . .
C47 N2 W1 180.0 . .
N2 C47 C48 177.4(13) . .
C47 C48 H48A 109.5 . .
C47 C48 H48B 109.5 . .
H48A C48 H48B 109.5 . .
C47 C48 H48C 109.5 . .
H48A C48 H48C 109.5 . .
H48B C48 H48C 109.5 . .
C11 O1 W1 131.46(7) . .
C21 O2 W1 128.68(7) . .
O1 C11 C16 118.84(9) . .
O1 C11 C12 119.72(9) . .
C16 C11 C12 121.44(10) . .
C13 C12 C11 118.46(10) . .
C13 C12 C27 120.70(9) . 2_756
C11 C12 C27 120.82(9) . 2_756
C12 C13 C14 121.38(10) . .
C12 C13 H13 119.3 . .
C14 C13 H13 119.3 . .
C15 C14 C13 118.64(10) . .
C15 C14 C31 118.14(9) . .
C13 C14 C31 123.21(10) . .
C16 C15 C14 121.81(10) . .
C16 C15 H15 119.1 . .
C14 C15 H15 119.1 . .
C15 C16 C11 118.24(10) . .
C15 C16 C17 120.34(9) . .
C11 C16 C17 121.28(9) . .
C16 C17 C22 111.06(8) . .
C16 C17 H17A 109.4 . .
C22 C17 H17A 109.4 . .
C16 C17 H17B 109.4 . .
C22 C17 H17B 109.4 . .
H17A C17 H17B 108.0 . .
O2 C21 C22 118.99(9) . .
O2 C21 C26 119.60(9) . .
C22 C21 C26 121.39(10) . .
C23 C22 C21 118.39(10) . .
C23 C22 C17 120.41(9) . .
C21 C22 C17 121.06(10) . .
C24 C23 C22 121.14(10) . .
C24 C23 H23 119.4 . .
C22 C23 H23 119.4 . .
C25 C24 C23 119.54(10) . .
C25 C24 H24 120.2 . .
C23 C24 H24 120.2 . .
C24 C25 C26 121.23(10) . .
C24 C25 H25 119.4 . .
C26 C25 H25 119.4 . .
C25 C26 C21 118.30(10) . .
C25 C26 C27 120.25(9) . .
C21 C26 C27 121.42(10) . .
C26 C27 C12 113.48(9) . 2_756
C26 C27 H27A 108.9 . .
C12 C27 H27A 108.9 2_756 .
C26 C27 H27B 108.9 . .
C12 C27 H27B 108.9 2_756 .
H27A C27 H27B 107.7 . .
C36 C31 C32 116.34(10) . .
C36 C31 C14 122.31(9) . .
C32 C31 C14 121.11(10) . .
C33 C32 C31 121.68(11) . .
C33 C32 H32 119.2 . .
C31 C32 H32 119.2 . .
C34 C33 C32 120.07(10) . .
C34 C33 H33 120.0 . .
C32 C33 H33 120.0 . .
C33 C34 C35 119.84(11) . .
C33 C34 H34 120.1 . .
C35 C34 H34 120.1 . .
C36 C35 C34 118.90(11) . .
C36 C35 H35 120.5 . .
C34 C35 H35 120.5 . .
C35 C36 C31 123.14(10) . .
C35 C36 O3 119.65(10) . .
C31 C36 O3 116.83(10) . .
C37 O3 C36 117.72(10) . .
F3 C37 F2 106.99(12) . .
F3 C37 F1 106.47(13) . .
F2 C37 F1 107.67(11) . .
F3 C37 O3 114.55(12) . .
F2 C37 O3 107.58(11) . .
F1 C37 O3 113.24(11) . .
C41 N1 W1 180.0 . .
N1 C41 C42 119.09(7) . 2_756
N1 C41 C42 119.09(7) . .
C42 C41 C42 121.83(14) 2_756 .
C43 C42 C41 117.94(11) . .
C43 C42 C45 122.03(11) . .
C41 C42 C45 120.02(11) . .
C42 C43 C44 121.67(12) . .
C42 C43 H43 119.2 . .
C44 C43 H43 119.2 . .
C43 C44 C43 118.92(16) . 2_756
C43 C44 C46 120.54(8) . .
C43 C44 C46 120.54(8) 2_756 .
C42 C45 H45A 109.5 . .
C42 C45 H45B 109.5 . .
H45A C45 H45B 109.5 . .
C42 C45 H45C 109.5 . .
H45A C45 H45C 109.5 . .
H45B C45 H45C 109.5 . .
C44 C46 H46A 109.5 . .
C44 C46 H46B 109.5 . .
H46A C46 H46B 109.5 . .
C44 C46 H46C 109.5 . .
H46A C46 H46C 109.5 . .
H46B C46 H46C 109.5 . .

loop_
_geom_bond_atom_site_label_1
_geom_bond_atom_site_label_2
_geom_bond_distance
_geom_bond_site_symmetry_2
W1 N1 1.7423(13) .
W1 O1 1.9381(8) 2_756
W1 O1 1.9381(8) .
W1 O2 1.9534(8) 2_756
W1 O2 1.9534(8) .
W1 N2 2.3099(13) .
N2 C47 1.133(2) .
C47 C48 1.452(3) .
C48 H48A 0.9800 .
C48 H48B 0.9800 .
C48 H48C 0.9800 .
O1 C11 1.3600(13) .
O2 C21 1.3625(13) .
C11 C16 1.4009(15) .
C11 C12 1.4052(15) .
C12 C13 1.3937(15) .
C12 C27 1.5176(15) 2_756
C13 C14 1.3992(15) .
C13 H13 0.9500 .
C14 C15 1.3948(15) .
C14 C31 1.4876(15) .
C15 C16 1.3936(15) .
C15 H15 0.9500 .
C16 C17 1.5171(15) .
C17 C22 1.5194(15) .
C17 H17A 0.9900 .
C17 H17B 0.9900 .
C21 C22 1.4039(14) .
C21 C26 1.4069(14) .
C22 C23 1.3960(15) .
C23 C24 1.3920(16) .
C23 H23 0.9500 .
C24 C25 1.3910(16) .
C24 H24 0.9500 .
C25 C26 1.3952(15) .
C25 H25 0.9500 .
C26 C27 1.5171(15) .
C27 C12 1.5175(15) 2_756
C27 H27A 0.9900 .
C27 H27B 0.9900 .
C31 C36 1.3932(15) .
C31 C32 1.3998(15) .
C32 C33 1.3897(16) .
C32 H32 0.9500 .
C33 C34 1.3832(17) .
C33 H33 0.9500 .
C34 C35 1.3917(17) .
C34 H34 0.9500 .
C35 C36 1.3832(16) .
C35 H35 0.9500 .
C36 O3 1.4219(14) .
O3 C37 1.3314(15) .
C37 F3 1.3246(16) .
C37 F2 1.3280(15) .
C37 F1 1.3294(17) .
N1 C41 1.3785(19) .
C41 C42 1.4066(13) 2_756
C41 C42 1.4066(13) .
C42 C43 1.3905(16) .
C42 C45 1.5019(17) .
C43 C44 1.3951(16) .
C43 H43 0.9500 .
C44 C43 1.3951(16) 2_756
C44 C46 1.506(3) .
C45 H45A 0.9800 .
C45 H45B 0.9800 .
C45 H45C 0.9800 .
C46 H46A 0.9800 .
C46 H46B 0.9800 .
C46 H46C 0.9800 .
